data_1507484
loop_
_publ_author_name
'Wong, Ken-Tsung'
'Wang, Chung-Feng'
'Chou, Chung Hsien'
'Su, Yuhlong Oliver'
'Lee, Gene-Hsiang'
'Peng, Shie-Ming'

_publ_section_title
;
 Synthesis and properties of novel thiophene-based conjugated homologues:
 9,9-diphenylfluorene-capped oligothiophenes.
;
_journal_issue 25
_journal_name_full 'Organic letters'
_journal_page_first 4439
_journal_page_last 4442
_journal_paper_doi 10.1021/ol027001b
_journal_volume 4
_journal_year 2002
_chemical_formula_sum 'C61 H45 S2'
_chemical_formula_weight 842.09
_chemical_name_systematic
; 
 ? 
;
_space_group_IT_number 2
_symmetry_cell_setting triclinic
_symmetry_space_group_name_Hall '-P 1'
_symmetry_space_group_name_H-M 'P -1'
_atom_sites_solution_hydrogens geom
_atom_sites_solution_primary direct
_atom_sites_solution_secondary difmap
_audit_creation_method SHELXL-97
_cell_angle_alpha 108.378(2)
_cell_angle_beta 92.145(3)
_cell_angle_gamma 101.385(3)
_cell_formula_units_Z 2
_cell_length_a 11.2629(14)
_cell_length_b 14.5340(18)
_cell_length_c 15.0164(19)
_cell_measurement_reflns_used 946
_cell_measurement_temperature 295(2)
_cell_measurement_theta_max 18.29
_cell_measurement_theta_min 2.22
_cell_volume 2273.7(5)
_computing_cell_refinement 'Bruker SMART'
_computing_data_collection 'Bruker SMART'
_computing_data_reduction 'Bruker SAINT'
_computing_molecular_graphics 'Bruker SHELXTL'
_computing_publication_material 'Bruker SHELXTL'
_computing_structure_refinement 'SHELXL-97 (Sheldrick, 1997)'
_computing_structure_solution 'SHELXS-97 (Sheldrick, 1990)'
_diffrn_ambient_temperature 295(2)
_diffrn_measured_fraction_theta_full 0.997
_diffrn_measured_fraction_theta_max 0.997
_diffrn_measurement_device_type 'CCD area detector'
_diffrn_measurement_method 'phi and omega scans'
_diffrn_radiation_monochromator graphite
_diffrn_radiation_source 'fine-focus sealed tube'
_diffrn_radiation_type MoK\a
_diffrn_radiation_wavelength 0.71073
_diffrn_reflns_av_R_equivalents 0.1002
_diffrn_reflns_av_sigmaI/netI 0.1748
_diffrn_reflns_limit_h_max 13
_diffrn_reflns_limit_h_min -13
_diffrn_reflns_limit_k_max 17
_diffrn_reflns_limit_k_min -17
_diffrn_reflns_limit_l_max 17
_diffrn_reflns_limit_l_min -17
_diffrn_reflns_number 18299
_diffrn_reflns_theta_full 25.00
_diffrn_reflns_theta_max 25.00
_diffrn_reflns_theta_min 1.44
_exptl_absorpt_coefficient_mu 0.158
_exptl_absorpt_correction_type none
_exptl_crystal_colour yellow
_exptl_crystal_density_diffrn 1.230
_exptl_crystal_density_meas ?
_exptl_crystal_density_method 'not measured'
_exptl_crystal_description needle
_exptl_crystal_F_000 886
_exptl_crystal_size_max 1.00
_exptl_crystal_size_mid 0.03
_exptl_crystal_size_min 0.02
_refine_diff_density_max 0.755
_refine_diff_density_min -0.363
_refine_diff_density_rms 0.059
_refine_ls_extinction_coef 0.0017(9)
_refine_ls_extinction_expression Fc^*^=kFc[1+0.001xFc^2^\l^3^/sin(2\q)]^-1/4^
_refine_ls_extinction_method SHELXL
_refine_ls_goodness_of_fit_ref 1.048
_refine_ls_hydrogen_treatment mixed
_refine_ls_matrix_type full
_refine_ls_number_parameters 554
_refine_ls_number_reflns 7996
_refine_ls_number_restraints 4
_refine_ls_restrained_S_all 1.060
_refine_ls_R_factor_all 0.1979
_refine_ls_R_factor_gt 0.0722
_refine_ls_shift/su_max 0.004
_refine_ls_shift/su_mean 0.000
_refine_ls_structure_factor_coef Fsqd
_refine_ls_weighting_details 'calc w=1/[\s^2^(Fo^2^)+(0.0732P)^2^+0.0000P] where P=(Fo^2^+2Fc^2^)/3'
_refine_ls_weighting_scheme calc
_refine_ls_wR_factor_gt 0.1621
_refine_ls_wR_factor_ref 0.2171
_reflns_number_gt 3192
_reflns_number_total 7996
_reflns_threshold_expression >2sigma(I)
_cod_data_source_file ol027001bsi20021001_064617.cif
_cod_data_source_block ic8954
_cod_depositor_comments
;
The following automatic conversions were performed:

'_symmetry_cell_setting' value 'Triclinic' changed to 'triclinic'
according to /home/saulius/struct/CIF-dictionaries/cif_core.dic
dictionary named 'cif_core.dic' version 2.4.1 from 2010-06-29.

Automatic conversion script
Id: cif_fix_values 1715 2011-07-08 13:25:40Z adriana 

The following automatic conversions were performed:

'_exptl_crystal_density_meas' value 'not_measured' was changed to '?'
- the value is perceived as not measured.

Automatic conversion script
Id: cif_fix_values 3008 2015-01-20 13:52:24Z robertas 
;
_cod_original_sg_symbol_H-M P-1
_cod_database_code 1507484

loop_
_symmetry_equiv_pos_as_xyz
'x, y, z'
'-x, -y, -z'

loop_
_atom_site_label
_atom_site_type_symbol
_atom_site_fract_x
_atom_site_fract_y
_atom_site_fract_z
_atom_site_U_iso_or_equiv
_atom_site_adp_type
_atom_site_occupancy
_atom_site_symmetry_multiplicity
_atom_site_calc_flag
_atom_site_refinement_flags
S1 S 0.13812(13) 0.57801(11) 0.14813(10) 0.0561(5) Uani 1 1 d .
S2 S 0.20401(14) 0.71293(11) 0.01151(11) 0.0590(5) Uani 1 1 d .
C1 C 0.0331(5) 0.5143(4) 0.2019(3) 0.0433(13) Uani 1 1 d .
C2 C -0.0804(5) 0.5233(4) 0.1787(4) 0.0562(16) Uani 1 1 d .
H2A H -0.1495 0.4950 0.2009 0.067 Uiso 1 1 calc R
C3 C -0.0842(5) 0.5794(4) 0.1181(4) 0.0582(16) Uani 1 1 d .
H3A H -0.1560 0.5908 0.0955 0.070 Uiso 1 1 calc R
C4 C 0.0270(5) 0.6153(4) 0.0957(4) 0.0466(14) Uani 1 1 d .
C5 C 0.0562(5) 0.6746(4) 0.0340(4) 0.0475(14) Uani 1 1 d .
C6 C -0.0203(6) 0.7078(4) -0.0132(4) 0.0627(17) Uani 1 1 d .
H6A H -0.1040 0.6947 -0.0103 0.075 Uiso 1 1 calc R
C7 C 0.0358(6) 0.7636(4) -0.0670(4) 0.0613(16) Uani 1 1 d .
H7A H -0.0068 0.7909 -0.1027 0.074 Uiso 1 1 calc R
C8 C 0.1603(5) 0.7741(4) -0.0621(4) 0.0484(14) Uani 1 1 d .
C9 C 0.3125(5) 0.3088(4) 0.2810(3) 0.0451(14) Uani 1 1 d .
C10 C 0.2077(5) 0.3623(4) 0.2925(3) 0.0433(13) Uani 1 1 d .
C11 C 0.1744(4) 0.4182(4) 0.2414(3) 0.0435(13) Uani 1 1 d .
H11A H 0.2212 0.4296 0.1946 0.052 Uiso 1 1 calc R
C12 C 0.0717(5) 0.4582(4) 0.2585(4) 0.0437(13) Uani 1 1 d .
C13 C 0.0057(5) 0.4420(4) 0.3305(4) 0.0552(15) Uani 1 1 d .
H13A H -0.0618 0.4699 0.3441 0.066 Uiso 1 1 calc R
C14 C 0.0377(5) 0.3852(4) 0.3825(4) 0.0570(16) Uani 1 1 d .
H14A H -0.0088 0.3739 0.4294 0.068 Uiso 1 1 calc R
C15 C 0.1393(5) 0.3458(4) 0.3637(4) 0.0467(14) Uani 1 1 d .
C16 C 0.1943(5) 0.2828(4) 0.4046(4) 0.0486(14) Uani 1 1 d .
C17 C 0.1636(6) 0.2478(4) 0.4788(4) 0.0671(18) Uani 1 1 d .
H17A H 0.0975 0.2629 0.5113 0.081 Uiso 1 1 calc R
C18 C 0.2348(8) 0.1895(5) 0.5028(5) 0.084(2) Uani 1 1 d .
H18A H 0.2159 0.1651 0.5520 0.101 Uiso 1 1 calc R
C19 C 0.3333(7) 0.1669(5) 0.4549(5) 0.083(2) Uani 1 1 d .
H19A H 0.3794 0.1274 0.4718 0.100 Uiso 1 1 calc R
C20 C 0.3631(6) 0.2023(4) 0.3829(4) 0.0641(17) Uani 1 1 d .
H20A H 0.4298 0.1875 0.3512 0.077 Uiso 1 1 calc R
C21 C 0.2942(5) 0.2600(4) 0.3574(4) 0.0494(14) Uani 1 1 d .
C22 C 0.4378(5) 0.3791(4) 0.3037(4) 0.0457(14) Uani 1 1 d .
C23 C 0.4543(5) 0.4750(5) 0.3627(4) 0.0658(17) Uani 1 1 d .
H23A H 0.3865 0.4994 0.3840 0.079 Uiso 1 1 calc R
C24 C 0.5682(6) 0.5363(5) 0.3914(5) 0.079(2) Uani 1 1 d .
H24A H 0.5767 0.6006 0.4329 0.095 Uiso 1 1 calc R
C25 C 0.6678(6) 0.5031(5) 0.3595(5) 0.080(2) Uani 1 1 d .
H25A H 0.7448 0.5448 0.3780 0.096 Uiso 1 1 calc R
C26 C 0.6544(5) 0.4080(5) 0.2997(5) 0.0697(18) Uani 1 1 d .
H26A H 0.7227 0.3849 0.2775 0.084 Uiso 1 1 calc R
C27 C 0.5388(5) 0.3451(4) 0.2719(4) 0.0573(16) Uani 1 1 d .
H27A H 0.5304 0.2802 0.2317 0.069 Uiso 1 1 calc R
C28 C 0.2903(5) 0.2324(4) 0.1812(4) 0.0505(14) Uani 1 1 d .
C29 C 0.3323(5) 0.2581(5) 0.1049(4) 0.0613(17) Uani 1 1 d .
H29A H 0.3802 0.3212 0.1152 0.074 Uiso 1 1 calc R
C30 C 0.3050(6) 0.1930(6) 0.0147(5) 0.0754(19) Uani 1 1 d .
H30A H 0.3349 0.2125 -0.0350 0.090 Uiso 1 1 calc R
C31 C 0.2333(7) 0.0982(6) -0.0038(5) 0.086(2) Uani 1 1 d .
H31A H 0.2143 0.0543 -0.0652 0.103 Uiso 1 1 calc R
C32 C 0.1915(6) 0.0711(5) 0.0703(5) 0.081(2) Uani 1 1 d .
H32A H 0.1441 0.0076 0.0593 0.097 Uiso 1 1 calc R
C33 C 0.2190(5) 0.1375(5) 0.1628(4) 0.0643(17) Uani 1 1 d .
H33A H 0.1892 0.1179 0.2125 0.077 Uiso 1 1 calc R
C34 C 0.2755(5) 0.9396(4) -0.3100(4) 0.0474(14) Uani 1 1 d .
C35 C 0.2957(5) 0.9046(4) -0.2248(3) 0.0456(14) Uani 1 1 d .
C36 C 0.2128(5) 0.8493(4) -0.1867(3) 0.0471(14) Uani 1 1 d .
H36A H 0.1323 0.8265 -0.2135 0.057 Uiso 1 1 calc R
C37 C 0.2497(5) 0.8271(4) -0.1072(3) 0.0445(14) Uani 1 1 d .
C38 C 0.3711(5) 0.8593(4) -0.0713(4) 0.0524(15) Uani 1 1 d .
H38A H 0.3964 0.8429 -0.0197 0.063 Uiso 1 1 calc R
C39 C 0.4557(5) 0.9143(4) -0.1083(4) 0.0532(15) Uani 1 1 d .
H39A H 0.5368 0.9348 -0.0828 0.064 Uiso 1 1 calc R
C40 C 0.4162(5) 0.9385(4) -0.1855(3) 0.0453(14) Uani 1 1 d .
C41 C 0.4829(5) 0.9971(4) -0.2384(4) 0.0489(14) Uani 1 1 d .
C42 C 0.6046(5) 1.0485(4) -0.2257(4) 0.0653(17) Uani 1 1 d .
H42A H 0.6584 1.0489 -0.1770 0.078 Uiso 1 1 calc R
C43 C 0.6428(6) 1.0992(5) -0.2885(5) 0.0774(19) Uani 1 1 d .
H43A H 0.7229 1.1350 -0.2806 0.093 Uiso 1 1 calc R
C44 C 0.5643(6) 1.0971(5) -0.3615(5) 0.0752(19) Uani 1 1 d .
H44A H 0.5917 1.1307 -0.4028 0.090 Uiso 1 1 calc R
C45 C 0.4452(6) 1.0454(4) -0.3741(4) 0.0620(16) Uani 1 1 d .
H45A H 0.3926 1.0428 -0.4245 0.074 Uiso 1 1 calc R
C46 C 0.4044(5) 0.9977(4) -0.3116(4) 0.0480(14) Uani 1 1 d .
C47 C 0.2401(5) 0.8531(5) -0.4035(4) 0.0533(15) Uani 1 1 d .
C48 C 0.2767(6) 0.7655(5) -0.4152(5) 0.0753(19) Uani 1 1 d .
H48A H 0.3179 0.7576 -0.3641 0.090 Uiso 1 1 calc R
C49 C 0.2546(8) 0.6902(6) -0.4988(6) 0.108(3) Uani 1 1 d .
H49A H 0.2796 0.6315 -0.5043 0.130 Uiso 1 1 calc R
C50 C 0.1958(9) 0.7006(7) -0.5744(7) 0.118(4) Uani 1 1 d .
H50A H 0.1824 0.6496 -0.6322 0.141 Uiso 1 1 calc R
C51 C 0.1573(7) 0.7838(7) -0.5663(5) 0.098(3) Uani 1 1 d .
H51A H 0.1153 0.7892 -0.6182 0.118 Uiso 1 1 calc R
C52 C 0.1791(5) 0.8635(5) -0.4806(4) 0.0732(19) Uani 1 1 d .
H52A H 0.1532 0.9217 -0.4758 0.088 Uiso 1 1 calc R
C53 C 0.1834(5) 1.0065(4) -0.2886(4) 0.0525(15) Uani 1 1 d .
C54 C 0.0582(6) 0.9663(5) -0.3019(4) 0.0682(18) Uani 1 1 d .
H54A H 0.0302 0.8977 -0.3252 0.082 Uiso 1 1 calc R
C55 C -0.0246(6) 1.0264(6) -0.2812(5) 0.084(2) Uani 1 1 d .
H55A H -0.1077 0.9983 -0.2923 0.100 Uiso 1 1 calc R
C56 C 0.0157(8) 1.1282(6) -0.2441(5) 0.089(2) Uani 1 1 d .
H56A H -0.0398 1.1689 -0.2284 0.107 Uiso 1 1 calc R
C57 C 0.1395(7) 1.1694(5) -0.2304(5) 0.084(2) Uani 1 1 d .
H57A H 0.1672 1.2381 -0.2062 0.101 Uiso 1 1 calc R
C58 C 0.2221(6) 1.1092(5) -0.2526(4) 0.0643(17) Uani 1 1 d .
H58A H 0.3050 1.1378 -0.2434 0.077 Uiso 1 1 calc R
C59 C -0.4725(18) 0.4543(9) 0.0003(14) 0.337(10) Uiso 1 1 d D
H59A H -0.4003 0.4496 -0.0010 0.405 Uiso 1 1 d .
H59B H -0.3831 0.5558 -0.0124 0.405 Uiso 1 1 d .
C60 C -0.5129(17) 0.4182(10) -0.1130(12) 0.291(8) Uiso 1 1 d D
H60A H -0.6348 0.4252 -0.1530 0.349 Uiso 1 1 d .
H60B H -0.5135 0.4994 -0.1391 0.349 Uiso 1 1 d .
C61 C -0.497(2) 0.3508(15) -0.2101(12) 0.436(14) Uiso 1 1 d D
H61A H -0.5206 0.3779 -0.2570 0.654 Uiso 1 1 calc R
H61B H -0.5479 0.2859 -0.2218 0.654 Uiso 1 1 calc R
H61C H -0.4136 0.3461 -0.2129 0.654 Uiso 1 1 calc R

loop_
_atom_site_aniso_label
_atom_site_aniso_U_11
_atom_site_aniso_U_22
_atom_site_aniso_U_33
_atom_site_aniso_U_23
_atom_site_aniso_U_13
_atom_site_aniso_U_12
S1 0.0478(9) 0.0712(11) 0.0587(10) 0.0356(8) -0.0005(8) 0.0124(8)
S2 0.0542(10) 0.0685(11) 0.0648(10) 0.0373(9) -0.0040(8) 0.0142(8)
C1 0.044(3) 0.043(3) 0.044(3) 0.016(3) 0.006(3) 0.009(3)
C2 0.053(4) 0.064(4) 0.064(4) 0.034(3) 0.010(3) 0.021(3)
C3 0.044(4) 0.065(4) 0.072(4) 0.028(4) 0.003(3) 0.019(3)
C4 0.053(4) 0.041(3) 0.045(3) 0.010(3) -0.001(3) 0.016(3)
C5 0.045(3) 0.048(3) 0.049(3) 0.016(3) -0.001(3) 0.013(3)
C6 0.057(4) 0.082(4) 0.064(4) 0.040(4) 0.009(3) 0.024(3)
C7 0.059(4) 0.075(4) 0.061(4) 0.034(4) -0.007(3) 0.021(3)
C8 0.062(4) 0.041(3) 0.042(3) 0.013(3) -0.003(3) 0.013(3)
C9 0.045(3) 0.054(3) 0.039(3) 0.019(3) 0.001(3) 0.013(3)
C10 0.043(3) 0.046(3) 0.042(3) 0.019(3) -0.001(3) 0.007(3)
C11 0.036(3) 0.049(3) 0.044(3) 0.016(3) 0.006(3) 0.006(3)
C12 0.039(3) 0.048(3) 0.042(3) 0.015(3) -0.003(3) 0.004(3)
C13 0.042(4) 0.070(4) 0.054(4) 0.021(3) 0.006(3) 0.014(3)
C14 0.051(4) 0.073(4) 0.050(4) 0.028(3) 0.010(3) 0.009(3)
C15 0.039(3) 0.051(4) 0.047(3) 0.017(3) 0.000(3) 0.002(3)
C16 0.053(4) 0.048(3) 0.044(3) 0.020(3) -0.002(3) 0.002(3)
C17 0.070(5) 0.077(5) 0.057(4) 0.035(4) 0.004(3) 0.001(4)
C18 0.115(7) 0.079(5) 0.071(5) 0.051(4) -0.001(5) 0.007(5)
C19 0.098(6) 0.090(5) 0.086(5) 0.055(5) 0.004(5) 0.032(5)
C20 0.069(4) 0.068(4) 0.068(4) 0.037(4) 0.002(3) 0.021(3)
C21 0.049(4) 0.051(4) 0.048(3) 0.021(3) -0.003(3) 0.005(3)
C22 0.045(4) 0.048(4) 0.043(3) 0.016(3) -0.002(3) 0.008(3)
C23 0.048(4) 0.068(4) 0.065(4) 0.000(4) 0.005(3) 0.010(3)
C24 0.063(5) 0.063(4) 0.086(5) -0.006(4) 0.007(4) 0.009(4)
C25 0.065(5) 0.067(5) 0.087(5) 0.009(4) -0.003(4) -0.004(4)
C26 0.045(4) 0.078(5) 0.091(5) 0.034(4) 0.012(4) 0.012(4)
C27 0.055(4) 0.051(4) 0.063(4) 0.013(3) -0.004(3) 0.014(3)
C28 0.047(4) 0.057(4) 0.052(4) 0.023(3) -0.002(3) 0.016(3)
C29 0.074(4) 0.068(4) 0.042(4) 0.013(4) -0.004(3) 0.026(3)
C30 0.085(5) 0.088(5) 0.061(5) 0.028(4) 0.004(4) 0.033(4)
C31 0.105(6) 0.096(6) 0.050(5) 0.001(4) -0.016(4) 0.048(5)
C32 0.087(5) 0.055(4) 0.084(5) 0.001(4) -0.024(4) 0.017(4)
C33 0.064(4) 0.060(4) 0.065(4) 0.014(4) -0.008(3) 0.018(3)
C34 0.048(4) 0.053(3) 0.042(3) 0.017(3) -0.006(3) 0.011(3)
C35 0.050(4) 0.044(3) 0.041(3) 0.013(3) -0.007(3) 0.009(3)
C36 0.046(4) 0.053(3) 0.041(3) 0.015(3) -0.004(3) 0.009(3)
C37 0.050(4) 0.045(3) 0.038(3) 0.013(3) -0.001(3) 0.011(3)
C38 0.055(4) 0.061(4) 0.046(3) 0.023(3) -0.003(3) 0.018(3)
C39 0.046(4) 0.062(4) 0.049(4) 0.016(3) -0.006(3) 0.010(3)
C40 0.048(4) 0.049(3) 0.037(3) 0.012(3) -0.002(3) 0.010(3)
C41 0.044(4) 0.050(4) 0.050(4) 0.011(3) 0.004(3) 0.014(3)
C42 0.050(4) 0.075(4) 0.068(4) 0.025(4) -0.008(3) 0.008(3)
C43 0.048(4) 0.101(5) 0.085(5) 0.039(5) 0.010(4) 0.006(4)
C44 0.062(5) 0.097(5) 0.072(5) 0.044(4) 0.007(4) 0.004(4)
C45 0.058(4) 0.072(4) 0.058(4) 0.030(4) 0.005(3) 0.007(3)
C46 0.047(4) 0.049(3) 0.045(3) 0.014(3) -0.001(3) 0.005(3)
C47 0.045(4) 0.068(4) 0.045(4) 0.020(3) 0.003(3) 0.005(3)
C48 0.089(5) 0.072(5) 0.060(5) 0.015(4) 0.009(4) 0.017(4)
C49 0.159(9) 0.075(6) 0.061(5) -0.006(5) 0.026(6) 0.003(5)
C50 0.148(9) 0.091(7) 0.065(6) -0.011(6) 0.035(6) -0.029(6)
C51 0.088(6) 0.136(7) 0.034(4) 0.018(5) -0.005(4) -0.039(6)
C52 0.057(4) 0.102(5) 0.060(4) 0.035(4) 0.004(4) 0.001(4)
C53 0.062(4) 0.056(4) 0.046(3) 0.026(3) -0.004(3) 0.015(3)
C54 0.055(4) 0.073(4) 0.085(5) 0.037(4) 0.002(4) 0.015(4)
C55 0.055(4) 0.103(6) 0.115(6) 0.057(5) 0.016(4) 0.032(5)
C56 0.102(7) 0.102(7) 0.085(5) 0.037(5) 0.010(5) 0.061(5)
C57 0.092(6) 0.071(5) 0.085(5) 0.011(4) -0.007(5) 0.035(5)
C58 0.066(4) 0.063(4) 0.064(4) 0.017(3) -0.003(3) 0.022(4)

loop_
_atom_type_symbol
_atom_type_description
_atom_type_scat_dispersion_real
_atom_type_scat_dispersion_imag
_atom_type_scat_source
C C 0.0033 0.0016 'International Tables Vol C Tables 4.2.6.8 and 6.1.1.4'
H H 0.0000 0.0000 'International Tables Vol C Tables 4.2.6.8 and 6.1.1.4'
S S 0.1246 0.1234 'International Tables Vol C Tables 4.2.6.8 and 6.1.1.4'

loop_
_geom_angle_atom_site_label_1
_geom_angle_atom_site_label_2
_geom_angle_atom_site_label_3
_geom_angle
_geom_angle_site_symmetry_1
C4 S1 C1 92.4(3) .
C5 S2 C8 93.1(3) .
C2 C1 C12 129.4(5) .
C2 C1 S1 109.7(4) .
C12 C1 S1 120.8(4) .
C1 C2 C3 113.8(5) .
C4 C3 C2 113.5(5) .
C3 C4 C5 128.1(5) .
C3 C4 S1 110.6(4) .
C5 C4 S1 121.4(4) .
C6 C5 C4 128.3(5) .
C6 C5 S2 109.6(4) .
C4 C5 S2 122.0(4) .
C5 C6 C7 114.9(5) .
C8 C7 C6 113.5(5) .
C7 C8 C37 129.5(5) .
C7 C8 S2 109.0(4) .
C37 C8 S2 121.5(4) .
C10 C9 C22 113.5(4) .
C10 C9 C21 100.8(4) .
C22 C9 C21 108.4(4) .
C10 C9 C28 107.0(4) .
C22 C9 C28 114.0(4) .
C21 C9 C28 112.4(4) .
C11 C10 C15 120.1(5) .
C11 C10 C9 128.5(5) .
C15 C10 C9 111.3(4) .
C10 C11 C12 121.0(5) .
C13 C12 C11 118.0(5) .
C13 C12 C1 120.8(5) .
C11 C12 C1 121.2(5) .
C14 C13 C12 121.7(5) .
C15 C14 C13 119.1(5) .
C14 C15 C10 120.0(5) .
C14 C15 C16 131.8(5) .
C10 C15 C16 108.2(5) .
C21 C16 C17 120.1(5) .
C21 C16 C15 108.9(5) .
C17 C16 C15 131.0(6) .
C18 C17 C16 117.8(6) .
C19 C18 C17 121.3(6) .
C20 C19 C18 120.2(6) .
C19 C20 C21 119.8(6) .
C20 C21 C16 120.6(5) .
C20 C21 C9 128.5(5) .
C16 C21 C9 110.8(4) .
C23 C22 C27 118.1(5) .
C23 C22 C9 121.1(5) .
C27 C22 C9 120.6(5) .
C22 C23 C24 121.8(6) .
C25 C24 C23 120.2(6) .
C24 C25 C26 119.5(6) .
C25 C26 C27 120.4(6) .
C22 C27 C26 120.0(5) .
C29 C28 C33 117.4(6) .
C29 C28 C9 121.1(5) .
C33 C28 C9 121.3(5) .
C30 C29 C28 121.6(6) .
C29 C30 C31 121.0(7) .
C32 C31 C30 118.4(7) .
C31 C32 C33 120.8(7) .
C28 C33 C32 120.7(6) .
C53 C34 C46 112.4(4) .
C53 C34 C47 113.4(4) .
C46 C34 C47 108.3(4) .
C53 C34 C35 108.8(4) .
C46 C34 C35 100.6(4) .
C47 C34 C35 112.8(4) .
C36 C35 C40 120.6(5) .
C36 C35 C34 128.9(5) .
C40 C35 C34 110.6(5) .
C35 C36 C37 119.9(5) .
C38 C37 C36 118.3(5) .
C38 C37 C8 121.4(5) .
C36 C37 C8 120.3(5) .
C39 C38 C37 122.9(5) .
C38 C39 C40 117.8(5) .
C35 C40 C39 120.5(5) .
C35 C40 C41 109.0(5) .
C39 C40 C41 130.6(5) .
C46 C41 C42 119.9(5) .
C46 C41 C40 109.1(5) .
C42 C41 C40 131.0(5) .
C41 C42 C43 118.0(6) .
C44 C43 C42 121.1(6) .
C43 C44 C45 120.4(6) .
C46 C45 C44 119.6(6) .
C45 C46 C41 121.0(5) .
C45 C46 C34 128.3(5) .
C41 C46 C34 110.7(5) .
C48 C47 C52 118.1(6) .
C48 C47 C34 120.5(5) .
C52 C47 C34 121.2(6) .
C49 C48 C47 122.1(7) .
C48 C49 C50 119.8(8) .
C51 C50 C49 120.3(8) .
C50 C51 C52 121.4(8) .
C47 C52 C51 118.3(7) .
C58 C53 C54 117.8(5) .
C58 C53 C34 120.9(5) .
C54 C53 C34 121.3(5) .
C55 C54 C53 121.3(6) .
C56 C55 C54 120.0(7) .
C55 C56 C57 119.5(7) .
C58 C57 C56 120.3(7) .
C57 C58 C53 121.0(6) .
C59 C59 C60 83.0(5) 2_465
C61 C60 C59 146.5(16) .

loop_
_geom_bond_atom_site_label_1
_geom_bond_atom_site_label_2
_geom_bond_distance
_geom_bond_site_symmetry_2
S1 C4 1.716(5) .
S1 C1 1.737(5) .
S2 C5 1.729(5) .
S2 C8 1.733(5) .
C1 C2 1.355(7) .
C1 C12 1.458(7) .
C2 C3 1.405(7) .
C3 C4 1.355(7) .
C4 C5 1.458(7) .
C5 C6 1.346(7) .
C6 C7 1.399(7) .
C7 C8 1.377(7) .
C8 C37 1.463(7) .
C9 C10 1.523(7) .
C9 C22 1.526(7) .
C9 C21 1.529(7) .
C9 C28 1.534(7) .
C10 C11 1.372(6) .
C10 C15 1.394(7) .
C11 C12 1.391(7) .
C12 C13 1.388(7) .
C13 C14 1.387(7) .
C14 C15 1.378(7) .
C15 C16 1.466(7) .
C16 C21 1.391(7) .
C16 C17 1.392(7) .
C17 C18 1.389(8) .
C18 C19 1.382(9) .
C19 C20 1.362(8) .
C20 C21 1.374(7) .
C22 C23 1.367(7) .
C22 C27 1.371(7) .
C23 C24 1.375(8) .
C24 C25 1.352(8) .
C25 C26 1.365(8) .
C26 C27 1.398(8) .
C28 C29 1.385(7) .
C28 C33 1.389(7) .
C29 C30 1.367(8) .
C30 C31 1.390(9) .
C31 C32 1.362(9) .
C32 C33 1.401(8) .
C34 C53 1.533(7) .
C34 C46 1.535(7) .
C34 C47 1.535(7) .
C34 C35 1.543(7) .
C35 C36 1.371(7) .
C35 C40 1.387(7) .
C36 C37 1.399(6) .
C37 C38 1.383(7) .
C38 C39 1.369(7) .
C39 C40 1.396(7) .
C40 C41 1.462(7) .
C41 C46 1.387(7) .
C41 C42 1.399(7) .
C42 C43 1.402(8) .
C43 C44 1.371(8) .
C44 C45 1.376(8) .
C45 C46 1.375(7) .
C47 C48 1.376(7) .
C47 C52 1.390(7) .
C48 C49 1.355(8) .
C49 C50 1.358(11) .
C50 C51 1.334(11) .
C51 C52 1.407(9) .
C53 C58 1.388(7) .
C53 C54 1.395(8) .
C54 C55 1.379(8) .
C55 C56 1.379(9) .
C56 C57 1.384(9) .
C57 C58 1.380(8) .
C59 C59 1.574(10) 2_465
C59 C60 1.631(9) .
C60 C61 1.517(10) .
